data_2104157
loop_
_publ_author_name
'Slebodnick, Carla'
'Angel, Ross J.'
'Hanson, Brian E.'
'Agaskar, Pradyot A.'
'Soler, Tatiana'
'Falvello, Larry R.'

_publ_section_title
;
 Disorder and pseudo-symmetry in octakis(trivinylsilyl)octasilicate
;
_journal_coeditor_code WS5065
_journal_issue 3
_journal_name_full 'Acta Crystallographica Section B'
_journal_page_first 330
_journal_page_last 337
_journal_paper_doi 10.1107/S0108768108010227
_journal_volume 64
_journal_year 2008
_chemical_formula_moiety 'C48 H72 O20 Si16'
_chemical_formula_sum 'C48 H72 O20 Si16'
_chemical_formula_weight 1418.50
_chemical_name_common Octakis(trivinylsilyl)octasilicate
_chemical_name_systematic
;
 ?
;
_space_group_IT_number 80
_symmetry_cell_setting tetragonal
_symmetry_space_group_name_Hall 'I 4bw'
_symmetry_space_group_name_H-M 'I 41'
_atom_sites_solution_hydrogens geom
_atom_sites_solution_primary direct
_atom_sites_solution_secondary difmap
_audit_creation_method SHELXL-97
_cell_angle_alpha 90.00
_cell_angle_beta 90.00
_cell_angle_gamma 90.00
_cell_formula_units_Z 4
_cell_length_a 21.1698(18)
_cell_length_b 21.1698(18)
_cell_length_c 16.059(3)
_cell_measurement_reflns_used 4937
_cell_measurement_temperature 100(2)
_cell_measurement_theta_max 28.20
_cell_measurement_theta_min 1.60
_cell_volume 7197.0(16)
_computing_cell_refinement 'CrysAlis (Oxford Diffraction)'
_computing_data_collection 'CrysAlis (Oxford Diffraction)'
_computing_data_reduction 'CrysAlis (Oxford Diffraction)'
_computing_molecular_graphics 'Bruker SHELXTL'
_computing_publication_material 'Bruker SHELXTL'
_computing_structure_refinement 'SHELXL-97 (Sheldrick, 1997)'
_computing_structure_solution 'SHELXS-97 (Sheldrick, 1990)'
_diffrn_ambient_temperature 100(2)
_diffrn_measured_fraction_theta_full 0.999
_diffrn_measured_fraction_theta_max 0.999
_diffrn_measurement_device '\k-geometry diffractometer'
_diffrn_measurement_device_type 'Oxford Diffraction Xcalibur2'
_diffrn_measurement_method 'phi and omega scans'
_diffrn_radiation_monochromator graphite
_diffrn_radiation_type MoK\a
_diffrn_radiation_wavelength 0.71073
_diffrn_reflns_av_R_equivalents 0.0518
_diffrn_reflns_av_sigmaI/netI 0.0920
_diffrn_reflns_limit_h_max 29
_diffrn_reflns_limit_h_min -29
_diffrn_reflns_limit_k_max 29
_diffrn_reflns_limit_k_min -18
_diffrn_reflns_limit_l_max 22
_diffrn_reflns_limit_l_min -22
_diffrn_reflns_number 26352
_diffrn_reflns_theta_full 30.10
_diffrn_reflns_theta_max 30.10
_diffrn_reflns_theta_min 2.88
_diffrn_standards_decay_% <2%
_diffrn_standards_interval_count 50
_diffrn_standards_number 2
_exptl_absorpt_coefficient_mu 0.345
_exptl_absorpt_correction_type none
_exptl_crystal_colour colorless
_exptl_crystal_density_diffrn 1.309
_exptl_crystal_density_method 'not measured'
_exptl_crystal_description plate
_exptl_crystal_F_000 2976
_exptl_crystal_size_max 0.12
_exptl_crystal_size_mid 0.11
_exptl_crystal_size_min 0.035
_refine_diff_density_max 1.154
_refine_diff_density_min -0.332
_refine_ls_abs_structure_details 'Flack H D (1983), Acta Cryst. A39, 876-881, 5098 Friedel pairs'
_refine_ls_abs_structure_Flack 0.59(13)
_refine_ls_extinction_method none
_refine_ls_goodness_of_fit_ref 0.963
_refine_ls_hydrogen_treatment constr
_refine_ls_matrix_type full
_refine_ls_number_parameters 380
_refine_ls_number_reflns 10566
_refine_ls_number_restraints 1
_refine_ls_restrained_S_all 0.963
_refine_ls_R_factor_all 0.1067
_refine_ls_R_factor_gt 0.0597
_refine_ls_shift/su_max 0.001
_refine_ls_shift/su_mean 0.000
_refine_ls_structure_factor_coef Fsqd
_refine_ls_weighting_details 'calc w=1/[\s^2^(Fo^2^)+(0.0571P)^2^+0.0000P] where P=(Fo^2^+2Fc^2^)/3'
_refine_ls_weighting_scheme calc
_refine_ls_wR_factor_gt 0.1168
_refine_ls_wR_factor_ref 0.1367
_reflns_number_gt 6414
_reflns_number_total 10566
_reflns_threshold_expression >2sigma(I)
_cod_data_source_file ws5065.cif
_cod_data_source_block cs521
_cod_depositor_comments
;
The following automatic conversions were performed:
'_symmetry_cell_setting' value 'Tetragonal' changed to 'tetragonal'
according to '/home/saulius/struct/CIF-dictionaries/cif_core.dic'
dictionary named 'cif_core.dic' version 2.4.1 from 2010-06-29.

Automatic conversion script
Id: cif_fix_enum 1527 2010-12-29 10:47:43Z saulius 

The following automatic conversions were performed:

'_symmetry_cell_setting' value 'Tetragonal' changed to 'tetragonal'
according to /home/saulius/struct/CIF-dictionaries/cif_core.dic
dictionary named 'cif_core.dic' version 2.4.1 from 2010-06-29.

Automatic conversion script
Id: cif_fix_values 1715 2011-07-08 13:25:40Z adriana 
;
_cod_original_cell_volume 7197.2(16)
_cod_database_code 2104157

loop_
_symmetry_equiv_pos_as_xyz
'x, y, z'
'-x+1/2, -y+1/2, z+1/2'
'-y, x+1/2, z+1/4'
'y+1/2, -x, z+3/4'
'x+1/2, y+1/2, z+1/2'
'-x+1, -y+1, z+1'
'-y+1/2, x+1, z+3/4'
'y+1, -x+1/2, z+5/4'

loop_
_atom_site_type_symbol
_atom_site_label
_atom_site_fract_x
_atom_site_fract_y
_atom_site_fract_z
_atom_site_U_iso_or_equiv
_atom_site_adp_type
_atom_site_calc_flag
_atom_site_refinement_flags
_atom_site_occupancy
Si Si1 0.58119(5) 0.56367(5) 0.40246(8) 0.0133(2) Uani d . 1
Si Si2 0.57944(5) 0.56537(5) 0.59613(7) 0.0112(2) Uani d . 1
Si Si3 0.43610(5) 0.58080(5) 0.59636(7) 0.0122(2) Uani d . 1
Si Si4 0.43715(5) 0.58149(5) 0.40221(7) 0.0107(2) Uani d . 1
Si Si5 0.66037(6) 0.62804(6) 0.26187(8) 0.0203(3) Uani d . 1
Si Si6 0.66849(5) 0.60475(5) 0.73889(9) 0.0163(2) Uani d . 1
Si Si7 0.39189(5) 0.66543(5) 0.73958(8) 0.0155(2) Uani d . 1
Si Si8 0.37121(6) 0.65554(5) 0.25859(8) 0.0180(3) Uani d . 1
O O1 0.58627(14) 0.48918(13) 0.3839(2) 0.0198(7) Uani d . 1
O O2 0.58422(14) 0.49116(13) 0.6152(2) 0.0187(7) Uani d . 1
O O3 0.59405(13) 0.57682(13) 0.4996(2) 0.0190(6) Uani d . 1
O O4 0.50996(13) 0.58997(13) 0.61905(19) 0.0175(6) Uani d . 1
O O5 0.42609(13) 0.59656(13) 0.4986(2) 0.0182(6) Uani d . 1
O O6 0.51089(13) 0.58792(14) 0.37961(19) 0.0195(7) Uani d . 1
O O7 0.63299(14) 0.60046(14) 0.3499(2) 0.0197(7) Uani d . 1
O O8 0.63025(14) 0.60343(13) 0.6498(2) 0.0160(6) Uani d . 1
O O9 0.39380(13) 0.62693(14) 0.6511(2) 0.0176(6) Uani d . 1
O O10 0.39844(13) 0.63115(13) 0.3496(2) 0.0161(6) Uani d . 1
C C1 0.7320(2) 0.5827(2) 0.2348(3) 0.0285(11) Uani d . 1
H H1A 0.7569 0.5977 0.1897 0.034 Uiso calc R 1
C C2 0.7510(2) 0.5322(2) 0.2723(3) 0.0302(12) Uani d . 1
H H2A 0.7274 0.5156 0.3177 0.036 Uiso calc R 1
H H2B 0.7884 0.5115 0.2545 0.036 Uiso calc R 1
C C3 0.5981(3) 0.6203(2) 0.1815(3) 0.0342(12) Uani d . 1
H H3A 0.5608 0.6448 0.1887 0.041 Uiso calc R 1
C C4 0.6011(4) 0.5839(3) 0.1153(5) 0.066(2) Uani d . 1
H H4A 0.6374 0.5587 0.1057 0.080 Uiso calc R 1
H H4B 0.5668 0.5828 0.0770 0.080 Uiso calc R 1
C C5 0.6800(2) 0.7112(2) 0.2805(3) 0.0304(12) Uani d . 1
H H5A 0.7098 0.7207 0.3229 0.037 Uiso calc R 1
C C6 0.6549(3) 0.7594(2) 0.2379(5) 0.0486(17) Uani d . 1
H H6A 0.6249 0.7514 0.1951 0.058 Uiso calc R 1
H H6B 0.6670 0.8015 0.2505 0.058 Uiso calc R 1
C C7 0.6289(2) 0.5519(2) 0.8148(3) 0.0213(9) Uani d . 1
H H7A 0.6271 0.5083 0.8010 0.026 Uiso calc R 1
C C8 0.6035(3) 0.5688(3) 0.8847(3) 0.0316(12) Uani d . 1
H H8A 0.6042 0.6119 0.9012 0.038 Uiso calc R 1
H H8B 0.5843 0.5380 0.9196 0.038 Uiso calc R 1
C C9 0.6706(2) 0.68763(19) 0.7739(3) 0.0201(9) Uani d . 1
H H9A 0.6944 0.6980 0.8222 0.024 Uiso calc R 1
C C10 0.6400(2) 0.7337(2) 0.7339(3) 0.0316(12) Uani d . 1
H H10A 0.6160 0.7243 0.6855 0.038 Uiso calc R 1
H H10B 0.6423 0.7759 0.7539 0.038 Uiso calc R 1
C C11 0.7489(2) 0.5743(2) 0.7192(3) 0.0277(11) Uani d . 1
H H11A 0.7724 0.5922 0.6747 0.033 Uiso calc R 1
C C12 0.7755(3) 0.5296(2) 0.7629(4) 0.0354(13) Uani d . 1
H H12A 0.7533 0.5107 0.8079 0.043 Uiso calc R 1
H H12B 0.8171 0.5160 0.7497 0.043 Uiso calc R 1
C C13 0.4420(2) 0.6241(2) 0.8165(3) 0.0258(10) Uani d . 1
H H13A 0.4852 0.6190 0.8020 0.031 Uiso calc R 1
C C14 0.4242(3) 0.6006(3) 0.8905(3) 0.0347(14) Uani d . 1
H H14A 0.3816 0.6043 0.9082 0.042 Uiso calc R 1
H H14B 0.4543 0.5801 0.9251 0.042 Uiso calc R 1
C C15 0.42537(19) 0.7452(2) 0.7207(3) 0.0171(9) Uani d . 1
H H15A 0.4075 0.7706 0.6780 0.021 Uiso calc R 1
C C16 0.4733(2) 0.7682(2) 0.7647(4) 0.0314(12) Uani d . 1
H H16A 0.4918 0.7436 0.8077 0.038 Uiso calc R 1
H H16B 0.4891 0.8093 0.7531 0.038 Uiso calc R 1
C C17 0.3084(2) 0.6682(2) 0.7733(3) 0.0255(10) Uani d . 1
H H17A 0.2985 0.6915 0.8221 0.031 Uiso calc R 1
C C18 0.2624(2) 0.6403(2) 0.7343(3) 0.0352(13) Uani d . 1
H H18A 0.2708 0.6166 0.6852 0.042 Uiso calc R 1
H H18B 0.2204 0.6435 0.7548 0.042 Uiso calc R 1
C C19 0.2887(2) 0.6782(2) 0.2746(3) 0.0284(11) Uani d . 1
H H19A 0.2802 0.7093 0.3158 0.034 Uiso calc R 1
C C20 0.2401(2) 0.6548(2) 0.2336(4) 0.0370(13) Uani d . 1
H H20A 0.2466 0.6235 0.1920 0.044 Uiso calc R 1
H H20B 0.1986 0.6691 0.2457 0.044 Uiso calc R 1
C C21 0.3767(2) 0.5907(2) 0.1832(3) 0.0299(11) Uani d . 1
H H21A 0.3513 0.5545 0.1928 0.036 Uiso calc R 1
C C22 0.4141(3) 0.5907(3) 0.1149(4) 0.0533(19) Uani d . 1
H H22A 0.4402 0.6261 0.1031 0.064 Uiso calc R 1
H H22B 0.4143 0.5552 0.0786 0.064 Uiso calc R 1
C C23 0.4196(2) 0.7241(2) 0.2242(3) 0.0253(11) Uani d . 1
H H23A 0.4080 0.7450 0.1742 0.030 Uiso calc R 1
C C24 0.4692(2) 0.7452(3) 0.2654(4) 0.0374(13) Uani d . 1
H H24A 0.4818 0.7251 0.3157 0.045 Uiso calc R 1
H H24B 0.4922 0.7804 0.2450 0.045 Uiso calc R 1

loop_
_atom_site_aniso_label
_atom_site_aniso_U_11
_atom_site_aniso_U_22
_atom_site_aniso_U_33
_atom_site_aniso_U_12
_atom_site_aniso_U_13
_atom_site_aniso_U_23
Si1 0.0136(6) 0.0125(6) 0.0137(6) -0.0002(5) 0.0003(4) 0.0007(4)
Si2 0.0100(6) 0.0106(6) 0.0129(6) -0.0003(5) -0.0015(4) -0.0005(4)
Si3 0.0125(6) 0.0103(6) 0.0137(6) 0.0007(5) 0.0007(4) -0.0012(4)
Si4 0.0115(6) 0.0097(6) 0.0107(6) 0.0013(5) -0.0008(4) 0.0013(4)
Si5 0.0201(6) 0.0247(7) 0.0161(7) -0.0022(6) 0.0035(5) 0.0074(5)
Si6 0.0148(6) 0.0143(6) 0.0197(6) -0.0024(5) -0.0026(5) 0.0018(5)
Si7 0.0210(6) 0.0133(5) 0.0122(6) 0.0047(5) -0.0006(5) -0.0052(5)
Si8 0.0205(6) 0.0145(6) 0.0191(7) 0.0014(5) -0.0081(5) 0.0020(5)
O1 0.0198(16) 0.0153(15) 0.0243(19) -0.0014(12) 0.0048(13) -0.0002(12)
O2 0.0233(16) 0.0105(14) 0.0223(18) 0.0007(12) -0.0038(13) 0.0005(12)
O3 0.0197(14) 0.0244(15) 0.0129(16) -0.0024(11) 0.0013(12) -0.0024(13)
O4 0.0117(14) 0.0188(15) 0.0220(17) 0.0017(11) -0.0026(12) -0.0015(12)
O5 0.0226(15) 0.0183(14) 0.0138(16) 0.0044(11) -0.0010(12) 0.0024(12)
O6 0.0161(15) 0.0253(16) 0.0171(17) 0.0039(13) -0.0009(12) 0.0023(13)
O7 0.0165(15) 0.0215(16) 0.0212(18) -0.0027(12) 0.0035(13) 0.0039(13)
O8 0.0167(15) 0.0125(14) 0.0189(17) -0.0060(12) -0.0060(12) 0.0018(12)
O9 0.0140(15) 0.0206(15) 0.0182(17) 0.0040(12) 0.0013(12) -0.0057(13)
O10 0.0170(15) 0.0122(14) 0.0192(17) 0.0007(11) -0.0024(12) 0.0056(12)
C1 0.025(2) 0.038(3) 0.022(3) 0.002(2) 0.011(2) -0.005(2)
C2 0.021(2) 0.036(3) 0.033(3) 0.010(2) 0.001(2) -0.005(2)
C3 0.039(3) 0.031(3) 0.033(3) 0.008(2) -0.015(2) 0.003(2)
C4 0.083(5) 0.065(5) 0.051(5) 0.054(4) 0.033(4) 0.025(4)
C5 0.025(3) 0.031(3) 0.035(3) -0.007(2) 0.010(2) 0.012(2)
C6 0.050(3) 0.023(3) 0.073(5) 0.004(2) 0.016(3) 0.014(3)
C7 0.025(2) 0.017(2) 0.022(2) -0.0027(18) 0.0005(18) 0.0001(17)
C8 0.040(3) 0.023(3) 0.031(3) 0.000(2) -0.001(2) -0.005(2)
C9 0.027(2) 0.014(2) 0.020(2) 0.0011(17) -0.0045(17) -0.0012(16)
C10 0.042(3) 0.021(2) 0.032(3) -0.002(2) 0.001(2) -0.002(2)
C11 0.020(2) 0.030(3) 0.033(3) -0.001(2) -0.015(2) 0.001(2)
C12 0.042(3) 0.034(3) 0.030(3) 0.012(2) -0.005(2) 0.000(2)
C13 0.038(3) 0.016(2) 0.024(2) 0.0018(19) -0.010(2) 0.0030(18)
C14 0.040(3) 0.051(4) 0.013(2) -0.032(3) 0.006(2) -0.014(2)
C15 0.017(2) 0.020(2) 0.015(2) 0.0033(16) 0.0045(16) 0.0061(16)
C16 0.036(3) 0.022(2) 0.036(3) -0.008(2) -0.001(2) 0.003(2)
C17 0.033(3) 0.022(2) 0.021(2) 0.004(2) 0.010(2) -0.0070(18)
C18 0.025(2) 0.048(3) 0.033(3) -0.007(2) 0.011(2) -0.013(2)
C19 0.025(2) 0.030(3) 0.030(3) 0.000(2) -0.006(2) 0.011(2)
C20 0.032(3) 0.039(3) 0.040(3) -0.005(2) -0.012(2) 0.007(2)
C21 0.037(3) 0.029(3) 0.023(2) -0.007(2) 0.003(2) 0.000(2)
C22 0.090(5) 0.040(4) 0.030(3) -0.030(3) -0.015(3) 0.004(3)
C23 0.021(2) 0.031(3) 0.025(2) 0.0040(19) -0.0021(18) -0.0007(19)
C24 0.041(3) 0.040(3) 0.031(3) -0.009(2) 0.010(2) 0.001(2)

loop_
_atom_type_symbol
_atom_type_description
_atom_type_scat_dispersion_real
_atom_type_scat_dispersion_imag
_atom_type_scat_source
C C 0.0033 0.0016 'International Tables Vol C Tables 4.2.6.8 and 6.1.1.4'
H H 0.0000 0.0000 'International Tables Vol C Tables 4.2.6.8 and 6.1.1.4'
O O 0.0106 0.0060 'International Tables Vol C Tables 4.2.6.8 and 6.1.1.4'
Si Si 0.0817 0.0704 'International Tables Vol C Tables 4.2.6.8 and 6.1.1.4'

loop_
_geom_angle_atom_site_label_1
_geom_angle_atom_site_label_2
_geom_angle_atom_site_label_3
_geom_angle_site_symmetry_1
_geom_angle_site_symmetry_3
_geom_angle
O7 Si1 O3 . . 108.32(17)
O7 Si1 O1 . . 109.62(17)
O3 Si1 O1 . . 109.78(17)
O7 Si1 O6 . . 111.05(17)
O3 Si1 O6 . . 108.74(16)
O1 Si1 O6 . . 109.31(16)
O8 Si2 O3 . . 108.47(17)
O8 Si2 O4 . . 109.28(17)
O3 Si2 O4 . . 110.54(17)
O8 Si2 O2 . . 110.41(16)
O3 Si2 O2 . . 108.73(16)
O4 Si2 O2 . . 109.41(16)
O9 Si3 O2 . 6_554 109.07(17)
O9 Si3 O4 . . 110.27(17)
O2 Si3 O4 6_554 . 109.22(16)
O9 Si3 O5 . . 109.61(16)
O2 Si3 O5 6_554 . 109.98(17)
O4 Si3 O5 . . 108.68(16)
O10 Si4 O5 . . 108.01(16)
O10 Si4 O1 . 6_554 111.28(16)
O5 Si4 O1 . 6_554 108.60(17)
O10 Si4 O6 . . 109.08(16)
O5 Si4 O6 . . 110.11(16)
O1 Si4 O6 6_554 . 109.73(16)
O7 Si5 C5 . . 106.4(2)
O7 Si5 C1 . . 108.0(2)
C5 Si5 C1 . . 110.6(2)
O7 Si5 C3 . . 108.6(2)
C5 Si5 C3 . . 111.1(2)
C1 Si5 C3 . . 112.0(3)
O8 Si6 C9 . . 107.05(18)
O8 Si6 C11 . . 107.4(2)
C9 Si6 C11 . . 111.2(2)
O8 Si6 C7 . . 109.83(18)
C9 Si6 C7 . . 112.6(2)
C11 Si6 C7 . . 108.5(2)
O9 Si7 C13 . . 109.27(19)
O9 Si7 C17 . . 107.04(18)
C13 Si7 C17 . . 111.6(2)
O9 Si7 C15 . . 107.55(19)
C13 Si7 C15 . . 108.7(2)
C17 Si7 C15 . . 112.56(19)
O10 Si8 C19 . . 106.9(2)
O10 Si8 C21 . . 109.2(2)
C19 Si8 C21 . . 110.4(2)
O10 Si8 C23 . . 108.29(19)
C19 Si8 C23 . . 111.3(2)
C21 Si8 C23 . . 110.7(2)
Si4 O1 Si1 6_554 . 149.3(2)
Si2 O2 Si3 . 6_554 150.9(2)
Si2 O3 Si1 . . 151.8(2)
Si2 O4 Si3 . . 142.8(2)
Si4 O5 Si3 . . 151.55(19)
Si4 O6 Si1 . . 144.6(2)
Si1 O7 Si5 . . 151.6(2)
Si2 O8 Si6 . . 144.1(2)
Si3 O9 Si7 . . 143.0(2)
Si4 O10 Si8 . . 149.5(2)
C2 C1 Si5 . . 125.2(4)
C2 C1 H1A . . 117.4
Si5 C1 H1A . . 117.4
C1 C2 H2A . . 120.0
C1 C2 H2B . . 120.0
H2A C2 H2B . . 120.0
C4 C3 Si5 . . 125.5(5)
C4 C3 H3A . . 117.2
Si5 C3 H3A . . 117.2
C3 C4 H4A . . 120.0
C3 C4 H4B . . 120.0
H4A C4 H4B . . 120.0
C6 C5 Si5 . . 124.0(5)
C6 C5 H5A . . 118.0
Si5 C5 H5A . . 118.0
C5 C6 H6A . . 120.0
C5 C6 H6B . . 120.0
H6A C6 H6B . . 120.0
C8 C7 Si6 . . 126.3(4)
C8 C7 H7A . . 116.9
Si6 C7 H7A . . 116.9
C7 C8 H8A . . 120.0
C7 C8 H8B . . 120.0
H8A C8 H8B . . 120.0
C10 C9 Si6 . . 122.5(4)
C10 C9 H9A . . 118.7
Si6 C9 H9A . . 118.7
C9 C10 H10A . . 120.0
C9 C10 H10B . . 120.0
H10A C10 H10B . . 120.0
C12 C11 Si6 . . 124.0(4)
C12 C11 H11A . . 118.0
Si6 C11 H11A . . 118.0
C11 C12 H12A . . 120.0
C11 C12 H12B . . 120.0
H12A C12 H12B . . 120.0
C14 C13 Si7 . . 127.3(5)
C14 C13 H13A . . 116.3
Si7 C13 H13A . . 116.3
C13 C14 H14A . . 120.0
C13 C14 H14B . . 120.0
H14A C14 H14B . . 120.0
C16 C15 Si7 . . 122.6(4)
C16 C15 H15A . . 118.7
Si7 C15 H15A . . 118.7
C15 C16 H16A . . 120.0
C15 C16 H16B . . 120.0
H16A C16 H16B . . 120.0
C18 C17 Si7 . . 124.1(4)
C18 C17 H17A . . 118.0
Si7 C17 H17A . . 118.0
C17 C18 H18A . . 120.0
C17 C18 H18B . . 120.0
H18A C18 H18B . . 120.0
C20 C19 Si8 . . 125.2(5)
C20 C19 H19A . . 117.4
Si8 C19 H19A . . 117.4
C19 C20 H20A . . 120.0
C19 C20 H20B . . 120.0
H20A C20 H20B . . 120.0
C22 C21 Si8 . . 125.0(4)
C22 C21 H21A . . 117.5
Si8 C21 H21A . . 117.5
C21 C22 H22A . . 120.0
C21 C22 H22B . . 120.0
H22A C22 H22B . . 120.0
C24 C23 Si8 . . 123.6(4)
C24 C23 H23A . . 118.2
Si8 C23 H23A . . 118.2
C23 C24 H24A . . 120.0
C23 C24 H24B . . 120.0
H24A C24 H24B . . 120.0

loop_
_geom_bond_atom_site_label_1
_geom_bond_atom_site_label_2
_geom_bond_site_symmetry_2
_geom_bond_distance
Si1 O7 . 1.588(3)
Si1 O3 . 1.608(3)
Si1 O1 . 1.609(3)
Si1 O6 . 1.616(3)
Si2 O8 . 1.597(3)
Si2 O3 . 1.599(3)
Si2 O4 . 1.603(3)
Si2 O2 . 1.604(3)
Si3 O9 . 1.590(3)
Si3 O2 6_554 1.612(3)
Si3 O4 . 1.617(3)
Si3 O5 . 1.619(3)
Si4 O10 . 1.578(3)
Si4 O5 . 1.597(3)
Si4 O1 6_554 1.603(3)
Si4 O6 . 1.609(3)
Si5 O7 . 1.635(3)
Si5 C5 . 1.834(5)
Si5 C1 . 1.847(5)
Si5 C3 . 1.853(5)
Si6 O8 . 1.644(3)
Si6 C9 . 1.843(4)
Si6 C11 . 1.848(5)
Si6 C7 . 1.854(5)
Si7 O9 . 1.639(3)
Si7 C13 . 1.848(5)
Si7 C17 . 1.850(5)
Si7 C15 . 1.856(4)
Si8 O10 . 1.654(3)
Si8 C19 . 1.829(5)
Si8 C21 . 1.833(5)
Si8 C23 . 1.860(5)
O1 Si4 6_554 1.603(3)
O2 Si3 6_554 1.612(3)
C1 C2 . 1.291(7)
C1 H1A . 0.9500
C2 H2A . 0.9500
C2 H2B . 0.9500
C3 C4 . 1.315(9)
C3 H3A . 0.9500
C4 H4A . 0.9500
C4 H4B . 0.9500
C5 C6 . 1.337(7)
C5 H5A . 0.9500
C6 H6A . 0.9500
C6 H6B . 0.9500
C7 C8 . 1.296(7)
C7 H7A . 0.9500
C8 H8A . 0.9500
C8 H8B . 0.9500
C9 C10 . 1.335(6)
C9 H9A . 0.9500
C10 H10A . 0.9500
C10 H10B . 0.9500
C11 C12 . 1.305(7)
C11 H11A . 0.9500
C12 H12A . 0.9500
C12 H12B . 0.9500
C13 C14 . 1.343(7)
C13 H13A . 0.9500
C14 H14A . 0.9500
C14 H14B . 0.9500
C15 C16 . 1.328(6)
C15 H15A . 0.9500
C16 H16A . 0.9500
C16 H16B . 0.9500
C17 C18 . 1.300(7)
C17 H17A . 0.9500
C18 H18A . 0.9500
C18 H18B . 0.9500
C19 C20 . 1.318(6)
C19 H19A . 0.9500
C20 H20A . 0.9500
C20 H20B . 0.9500
C21 C22 . 1.354(8)
C21 H21A . 0.9500
C22 H22A . 0.9500
C22 H22B . 0.9500
C23 C24 . 1.318(7)
C23 H23A . 0.9500
C24 H24A . 0.9500
C24 H24B . 0.9500

loop_
_geom_torsion_atom_site_label_1
_geom_torsion_atom_site_label_2
_geom_torsion_atom_site_label_3
_geom_torsion_atom_site_label_4
_geom_torsion_site_symmetry_1
_geom_torsion_site_symmetry_4
_geom_torsion
O7 Si1 O1 Si4 . 6_554 176.7(4)
O3 Si1 O1 Si4 . 6_554 57.9(5)
O6 Si1 O1 Si4 . 6_554 -61.3(5)
O8 Si2 O2 Si3 . 6_554 -173.4(4)
O3 Si2 O2 Si3 . 6_554 -54.5(5)
O4 Si2 O2 Si3 . 6_554 66.3(5)
O8 Si2 O3 Si1 . . 175.0(4)
O4 Si2 O3 Si1 . . -65.2(5)
O2 Si2 O3 Si1 . . 55.0(5)
O7 Si1 O3 Si2 . . -174.8(4)
O1 Si1 O3 Si2 . . -55.1(5)
O6 Si1 O3 Si2 . . 64.4(5)
O8 Si2 O4 Si3 . . 178.2(3)
O3 Si2 O4 Si3 . . 58.9(4)
O2 Si2 O4 Si3 . . -60.8(4)
O9 Si3 O4 Si2 . . -179.7(3)
O2 Si3 O4 Si2 6_554 . 60.5(4)
O5 Si3 O4 Si2 . . -59.5(4)
O10 Si4 O5 Si3 . . 176.6(4)
O1 Si4 O5 Si3 6_554 . 55.8(5)
O6 Si4 O5 Si3 . . -64.4(4)
O9 Si3 O5 Si4 . . -173.1(4)
O2 Si3 O5 Si4 6_554 . -53.2(5)
O4 Si3 O5 Si4 . . 66.3(4)
O10 Si4 O6 Si1 . . 174.6(3)
O5 Si4 O6 Si1 . . 56.2(4)
O1 Si4 O6 Si1 6_554 . -63.2(4)
O7 Si1 O6 Si4 . . -175.7(3)
O3 Si1 O6 Si4 . . -56.6(4)
O1 Si1 O6 Si4 . . 63.2(4)
O3 Si1 O7 Si5 . . -167.0(4)
O1 Si1 O7 Si5 . . 73.2(5)
O6 Si1 O7 Si5 . . -47.7(5)
C5 Si5 O7 Si1 . . 129.8(4)
C1 Si5 O7 Si1 . . -111.4(5)
C3 Si5 O7 Si1 . . 10.2(5)
O3 Si2 O8 Si6 . . -151.6(3)
O4 Si2 O8 Si6 . . 87.8(4)
O2 Si2 O8 Si6 . . -32.5(4)
C9 Si6 O8 Si2 . . -139.1(3)
C11 Si6 O8 Si2 . . 101.3(4)
C7 Si6 O8 Si2 . . -16.5(4)
O2 Si3 O9 Si7 6_554 . 94.0(4)
O4 Si3 O9 Si7 . . -25.9(4)
O5 Si3 O9 Si7 . . -145.5(3)
C13 Si7 O9 Si3 . . -26.5(4)
C17 Si7 O9 Si3 . . -147.5(3)
C15 Si7 O9 Si3 . . 91.3(4)
O5 Si4 O10 Si8 . . -171.0(4)
O1 Si4 O10 Si8 6_554 . -51.9(4)
O6 Si4 O10 Si8 . . 69.3(4)
C19 Si8 O10 Si4 . . 135.3(4)
C21 Si8 O10 Si4 . . 15.9(5)
C23 Si8 O10 Si4 . . -104.7(4)
O7 Si5 C1 C2 . . 9.6(5)
C5 Si5 C1 C2 . . 125.7(5)
C3 Si5 C1 C2 . . -109.9(5)
O7 Si5 C3 C4 . . -114.6(6)
C5 Si5 C3 C4 . . 128.8(6)
C1 Si5 C3 C4 . . 4.6(6)
O7 Si5 C5 C6 . . -121.4(5)
C1 Si5 C5 C6 . . 121.5(5)
C3 Si5 C5 C6 . . -3.5(6)
O8 Si6 C7 C8 . . -117.9(5)
C9 Si6 C7 C8 . . 1.4(5)
C11 Si6 C7 C8 . . 125.0(5)
O8 Si6 C9 C10 . . 5.7(5)
C11 Si6 C9 C10 . . 122.7(4)
C7 Si6 C9 C10 . . -115.1(4)
O8 Si6 C11 C12 . . -129.2(4)
C9 Si6 C11 C12 . . 113.9(4)
C7 Si6 C11 C12 . . -10.5(5)
O9 Si7 C13 C14 . . -121.3(4)
C17 Si7 C13 C14 . . -3.1(5)
C15 Si7 C13 C14 . . 121.6(4)
O9 Si7 C15 C16 . . -125.1(4)
C13 Si7 C15 C16 . . -6.9(5)
C17 Si7 C15 C16 . . 117.2(4)
O9 Si7 C17 C18 . . 4.1(5)
C13 Si7 C17 C18 . . -115.4(5)
C15 Si7 C17 C18 . . 122.1(5)
O10 Si8 C19 C20 . . -123.3(4)
C21 Si8 C19 C20 . . -4.6(5)
C23 Si8 C19 C20 . . 118.7(4)
O10 Si8 C21 C22 . . -114.7(5)
C19 Si8 C21 C22 . . 128.0(5)
C23 Si8 C21 C22 . . 4.3(6)
O10 Si8 C23 C24 . . 3.8(5)
C19 Si8 C23 C24 . . 120.9(5)
C21 Si8 C23 C24 . . -115.8(5)
